data_1542503
loop_
_publ_author_name
'Moriguchi, Tetsuji'
'Kamoto, Ryota'
'Jalli, Venkataprasad'
'Tsuge, Akihiko'

_publ_section_title
;
 2,5-Bis(3,4-dimethoxyphenyl)-1,3,4-oxadiazole
;
_journal_coeditor_code HB4011
_journal_issue 2
_journal_name_full IUCrData
_journal_page_first x160167
_journal_paper_doi 10.1107/S241431461600167X
_journal_volume 1
_journal_year 2016
_chemical_formula_iupac 'C18 H20 N2 O5'
_chemical_formula_moiety 'C18 H18 N2 O5'
_chemical_formula_sum 'C18 H20 N2 O5'
_chemical_formula_weight 342.34
_chemical_name_systematic
;
2,5-Bis(3,4-dimethoxyphenyl)-1,3,4-oxadiazole
;
_space_group_crystal_system monoclinic
_space_group_IT_number 14
_space_group_name_Hall '-P 2ybc'
_space_group_name_H-M_alt 'P 1 21/c 1'
_symmetry_space_group_name_Hall '-P 2ybc'
_symmetry_space_group_name_H-M 'P 1 21/c 1'
_atom_sites_solution_hydrogens geom
_atom_sites_solution_primary direct
_atom_sites_solution_secondary difmap
_audit_creation_method 'APEX2 v2010.1-2'
_cell_angle_alpha 90
_cell_angle_beta 93.287(2)
_cell_angle_gamma 90
_cell_formula_units_Z 4
_cell_length_a 22.135(4)
_cell_length_b 8.4680(16)
_cell_length_c 8.6198(17)
_cell_measurement_reflns_used 6712
_cell_measurement_temperature 120.(2)
_cell_measurement_theta_max 28.3505
_cell_measurement_theta_min 2.5758
_cell_volume 1613.0(5)
_computing_cell_refinement
;
SAINT (Bruker, 2009)
;
_computing_data_collection
;
APEX2 (Bruker, 2009)
;
_computing_data_reduction
;
SAINT (Bruker, 2009)
;
_computing_molecular_graphics
;
Mercury (Macrae <i>et al.</i>,  2008)
;
_computing_publication_material
;
APEX2 (Bruker, 2009)
;
_computing_structure_refinement
;
SHELXL97 (Sheldrick, 2008)
;
_computing_structure_solution
;
SHELXS97 (Sheldrick, 2008)
;
_diffrn_ambient_temperature 120.(2)
_diffrn_measured_fraction_theta_full 1.000
_diffrn_measured_fraction_theta_max 1.000
_diffrn_measurement_device_type 'Bruker APEXII KY CCD'
_diffrn_measurement_method \w
_diffrn_radiation_monochromator graphite
_diffrn_radiation_source 'fine focus sealed tube'
_diffrn_radiation_type MoK\a
_diffrn_radiation_wavelength 0.71073
_diffrn_reflns_av_R_equivalents 0.0233
_diffrn_reflns_av_sigmaI/netI 0.0153
_diffrn_reflns_limit_h_max 26
_diffrn_reflns_limit_h_min -26
_diffrn_reflns_limit_k_max 10
_diffrn_reflns_limit_k_min -10
_diffrn_reflns_limit_l_max 10
_diffrn_reflns_limit_l_min -10
_diffrn_reflns_number 15058
_diffrn_reflns_theta_full 25.03
_diffrn_reflns_theta_max 25.03
_diffrn_reflns_theta_min 1.84
_exptl_absorpt_coefficient_mu 0.104
_exptl_absorpt_correction_T_max 0.979
_exptl_absorpt_correction_T_min 0.883
_exptl_absorpt_correction_type multi-scan
_exptl_absorpt_process_details
;
(SADABS; Bruker, 2009)
;
_exptl_crystal_colour colorless
_exptl_crystal_density_diffrn 1.410
_exptl_crystal_density_method 'not measured'
_exptl_crystal_description needle
_exptl_crystal_F_000 720
_exptl_crystal_size_max 0.50
_exptl_crystal_size_mid 0.20
_exptl_crystal_size_min 0.20
_refine_diff_density_max 0.216
_refine_diff_density_min -0.199
_refine_ls_extinction_method none
_refine_ls_goodness_of_fit_ref 1.109
_refine_ls_hydrogen_treatment constr
_refine_ls_matrix_type full
_refine_ls_number_parameters 230
_refine_ls_number_reflns 2852
_refine_ls_number_restraints 0
_refine_ls_restrained_S_all 1.109
_refine_ls_R_factor_all 0.0368
_refine_ls_R_factor_gt 0.0309
_refine_ls_shift/su_max 0.000
_refine_ls_shift/su_mean 0.000
_refine_ls_structure_factor_coef Fsqd
_refine_ls_weighting_details 'calc w=1/[\s^2^(Fo^2^)+(0.0579P)^2^+0.3685P] where P=(Fo^2^+2Fc^2^)/3'
_refine_ls_weighting_scheme calc
_refine_ls_wR_factor_gt 0.0883
_refine_ls_wR_factor_ref 0.1014
_reflns_number_gt 2525
_reflns_number_total 2852
_reflns_threshold_expression >2sigma(I)
_cod_data_source_file hb4011sup1.cif
_cod_data_source_block I
_cod_depositor_comments 'Adding full bibliography for 1542503.cif.'
_cod_database_code 1542503
_cod_database_fobs_code 1542503

loop_
_space_group_symop_operation_xyz
'x, y, z'
'-x, y+1/2, -z+1/2'
'-x, -y, -z'
'x, -y-1/2, z-1/2'

loop_
_atom_site_type_symbol
_atom_site_label
_atom_site_fract_x
_atom_site_fract_y
_atom_site_fract_z
_atom_site_U_iso_or_equiv
_atom_site_adp_type
_atom_site_calc_flag
_atom_site_refinement_flags
_atom_site_occupancy
C C1 0.27372(6) 0.16288(15) 0.21202(14) 0.0199(3) Uani d . 1
C C2 0.32161(6) 0.13524(16) 0.10688(14) 0.0201(3) Uani d . 1
C C3 0.33172(6) -0.01921(16) 0.05734(15) 0.0208(3) Uani d . 1
H H3 0.308 -0.1012 0.092 0.025 Uiso calc R 1
C C4 0.37645(6) -0.05059(15) -0.04213(15) 0.0206(3) Uani d . 1
C C5 0.41349(6) 0.07362(16) -0.09198(15) 0.0214(3) Uani d . 1
C C6 0.40284(6) 0.22591(16) -0.04297(15) 0.0232(3) Uani d . 1
H H6 0.4267 0.3083 -0.0764 0.028 Uiso calc R 1
C C7 0.35692(6) 0.25712(16) 0.05578(15) 0.0223(3) Uani d . 1
H H7 0.3499 0.3601 0.0876 0.027 Uiso calc R 1
C C8 0.35611(7) -0.32582(17) -0.04182(18) 0.0304(3) Uani d . 1
H H8A 0.3632 -0.3325 0.0689 0.046 Uiso calc R 1
H H8B 0.3691 -0.4219 -0.0888 0.046 Uiso calc R 1
H H8C 0.3137 -0.3104 -0.0668 0.046 Uiso calc R 1
C C9 0.50117(6) 0.14775(18) -0.22004(18) 0.0311(3) Uani d . 1
H H9A 0.4817 0.2318 -0.2786 0.047 Uiso calc R 1
H H9B 0.532 0.1013 -0.2795 0.047 Uiso calc R 1
H H9C 0.5192 0.189 -0.1245 0.047 Uiso calc R 1
C C10 0.21076(6) 0.29230(16) 0.33921(14) 0.0208(3) Uani d . 1
C C11 0.17893(6) 0.42755(16) 0.39717(15) 0.0214(3) Uani d . 1
C C12 0.13070(6) 0.39841(16) 0.49227(14) 0.0207(3) Uani d . 1
H H12 0.1203 0.2951 0.5158 0.025 Uiso calc R 1
C C13 0.09880(6) 0.52202(16) 0.55061(15) 0.0207(3) Uani d . 1
C C14 0.11468(6) 0.67876(16) 0.51522(14) 0.0207(3) Uani d . 1
C C15 0.16219(6) 0.70723(16) 0.42105(15) 0.0236(3) Uani d . 1
H H15 0.1728 0.8104 0.3973 0.028 Uiso calc R 1
C C16 0.19402(6) 0.58128(17) 0.36215(15) 0.0233(3) Uani d . 1
H H16 0.2258 0.6007 0.2986 0.028 Uiso calc R 1
C C17 0.03218(6) 0.34858(16) 0.67204(16) 0.0260(3) Uani d . 1
H H17A 0.0216 0.2969 0.5751 0.039 Uiso calc R 1
H H17B -0.0024 0.3509 0.7342 0.039 Uiso calc R 1
H H17C 0.0645 0.2919 0.7263 0.039 Uiso calc R 1
C C18 0.09139(7) 0.95081(16) 0.53565(17) 0.0289(3) Uani d . 1
H H18A 0.1322 0.9784 0.5683 0.043 Uiso calc R 1
H H18B 0.0638 1.0192 0.5855 0.043 Uiso calc R 1
H H18C 0.0858 0.9623 0.425 0.043 Uiso calc R 1
N N1 0.24338(5) 0.05939(14) 0.28535(13) 0.0241(3) Uani d . 1
N N2 0.20193(5) 0.14444(14) 0.36880(13) 0.0248(3) Uani d . 1
O O1 0.25592(4) 0.31369(11) 0.24030(10) 0.0211(2) Uani d . 1
O O2 0.38929(4) -0.19607(11) -0.09947(11) 0.0259(2) Uani d . 1
O O3 0.45738(4) 0.03030(11) -0.18649(11) 0.0280(2) Uani d . 1
O O4 0.05134(4) 0.50644(11) 0.64300(10) 0.0239(2) Uani d . 1
O O5 0.08007(4) 0.79125(11) 0.57747(11) 0.0248(2) Uani d . 1

loop_
_atom_site_aniso_label
_atom_site_aniso_U_11
_atom_site_aniso_U_22
_atom_site_aniso_U_33
_atom_site_aniso_U_12
_atom_site_aniso_U_13
_atom_site_aniso_U_23
C1 0.0205(6) 0.0193(7) 0.0198(6) 0.0012(5) -0.0002(5) -0.0013(5)
C2 0.0194(6) 0.0228(7) 0.0181(6) 0.0007(5) 0.0000(5) 0.0007(5)
C3 0.0199(6) 0.0211(7) 0.0213(7) -0.0023(5) 0.0014(5) 0.0019(5)
C4 0.0212(6) 0.0192(7) 0.0213(7) 0.0012(5) 0.0004(5) -0.0004(5)
C5 0.0197(6) 0.0241(7) 0.0206(7) 0.0020(5) 0.0028(5) 0.0017(5)
C6 0.0228(7) 0.0217(7) 0.0252(7) -0.0036(5) 0.0035(5) 0.0041(5)
C7 0.0255(7) 0.0185(7) 0.0231(7) 0.0020(5) 0.0027(5) -0.0008(5)
C8 0.0346(8) 0.0199(7) 0.0377(8) -0.0033(6) 0.0109(6) -0.0030(6)
C9 0.0230(7) 0.0332(8) 0.0380(8) -0.0024(6) 0.0110(6) 0.0047(6)
C10 0.0180(6) 0.0274(7) 0.0172(6) -0.0010(5) 0.0018(5) -0.0006(5)
C11 0.0193(6) 0.0257(7) 0.0190(6) 0.0010(5) -0.0004(5) -0.0011(5)
C12 0.0211(6) 0.0203(7) 0.0205(7) -0.0014(5) 0.0002(5) -0.0005(5)
C13 0.0189(6) 0.0251(7) 0.0182(6) -0.0005(5) 0.0006(5) -0.0007(5)
C14 0.0202(6) 0.0221(7) 0.0198(6) 0.0011(5) -0.0002(5) -0.0021(5)
C15 0.0235(7) 0.0217(7) 0.0255(7) -0.0022(5) 0.0017(5) 0.0011(5)
C16 0.0199(6) 0.0289(8) 0.0214(7) -0.0019(6) 0.0034(5) 0.0011(5)
C17 0.0263(7) 0.0227(7) 0.0300(7) -0.0018(6) 0.0088(6) 0.0010(6)
C18 0.0350(8) 0.0194(7) 0.0327(8) 0.0017(6) 0.0071(6) 0.0012(6)
N1 0.0238(6) 0.0229(6) 0.0261(6) 0.0015(5) 0.0069(5) -0.0007(5)
N2 0.0233(6) 0.0244(6) 0.0275(6) 0.0014(5) 0.0076(5) -0.0018(5)
O1 0.0214(5) 0.0209(5) 0.0215(5) 0.0016(4) 0.0052(4) -0.0004(4)
O2 0.0291(5) 0.0186(5) 0.0310(5) -0.0006(4) 0.0116(4) -0.0028(4)
O3 0.0256(5) 0.0254(5) 0.0344(6) -0.0002(4) 0.0140(4) 0.0010(4)
O4 0.0249(5) 0.0213(5) 0.0266(5) -0.0006(4) 0.0099(4) -0.0003(4)
O5 0.0274(5) 0.0193(5) 0.0283(5) 0.0010(4) 0.0073(4) -0.0013(4)

loop_
_atom_type_symbol
_atom_type_description
_atom_type_scat_dispersion_real
_atom_type_scat_dispersion_imag
_atom_type_scat_source
C C 0.0033 0.0016 'International Tables Vol C Tables 4.2.6.8 and 6.1.1.4'
H H 0.0000 0.0000 'International Tables Vol C Tables 4.2.6.8 and 6.1.1.4'
N N 0.0061 0.0033 'International Tables Vol C Tables 4.2.6.8 and 6.1.1.4'
O O 0.0106 0.0060 'International Tables Vol C Tables 4.2.6.8 and 6.1.1.4'

loop_
_geom_angle_atom_site_label_1
_geom_angle_atom_site_label_2
_geom_angle_atom_site_label_3
_geom_angle
N1 C1 O1 112.63(11)
N1 C1 C2 127.93(12)
O1 C1 C2 119.44(11)
C7 C2 C3 119.88(12)
C7 C2 C1 121.65(12)
C3 C2 C1 118.47(12)
C4 C3 C2 120.39(12)
C4 C3 H3 119.8
C2 C3 H3 119.8
O2 C4 C3 125.06(12)
O2 C4 C5 115.15(11)
C3 C4 C5 119.80(12)
O3 C5 C6 125.30(12)
O3 C5 C4 115.44(12)
C6 C5 C4 119.26(12)
C5 C6 C7 120.60(12)
C5 C6 H6 119.7
C7 C6 H6 119.7
C2 C7 C6 120.04(12)
C2 C7 H7 120.0
C6 C7 H7 120.0
O2 C8 H8A 109.5
O2 C8 H8B 109.5
H8A C8 H8B 109.5
O2 C8 H8C 109.5
H8A C8 H8C 109.5
H8B C8 H8C 109.5
O3 C9 H9A 109.5
O3 C9 H9B 109.5
H9A C9 H9B 109.5
O3 C9 H9C 109.5
H9A C9 H9C 109.5
H9B C9 H9C 109.5
N2 C10 O1 112.10(11)
N2 C10 C11 127.93(12)
O1 C10 C11 119.96(11)
C16 C11 C12 119.63(12)
C16 C11 C10 122.77(12)
C12 C11 C10 117.60(12)
C13 C12 C11 120.23(12)
C13 C12 H12 119.9
C11 C12 H12 119.9
O4 C13 C12 124.79(12)
O4 C13 C14 115.34(11)
C12 C13 C14 119.86(12)
O5 C14 C15 125.16(12)
O5 C14 C13 115.02(11)
C15 C14 C13 119.81(12)
C14 C15 C16 119.86(12)
C14 C15 H15 120.1
C16 C15 H15 120.1
C11 C16 C15 120.61(12)
C11 C16 H16 119.7
C15 C16 H16 119.7
O4 C17 H17A 109.5
O4 C17 H17B 109.5
H17A C17 H17B 109.5
O4 C17 H17C 109.5
H17A C17 H17C 109.5
H17B C17 H17C 109.5
O5 C18 H18A 109.5
O5 C18 H18B 109.5
H18A C18 H18B 109.5
O5 C18 H18C 109.5
H18A C18 H18C 109.5
H18B C18 H18C 109.5
C1 N1 N2 106.10(11)
C10 N2 N1 106.61(10)
C1 O1 C10 102.56(10)
C4 O2 C8 116.58(10)
C5 O3 C9 116.83(11)
C13 O4 C17 116.11(10)
C14 O5 C18 117.12(10)

loop_
_geom_bond_atom_site_label_1
_geom_bond_atom_site_label_2
_geom_bond_distance
C1 N1 1.2911(17)
C1 O1 1.3625(16)
C1 C2 1.4528(18)
C2 C7 1.3818(18)
C2 C3 1.3978(19)
C3 C4 1.3723(18)
C3 H3 0.93
C4 O2 1.3634(16)
C4 C5 1.4156(18)
C5 O3 1.3538(16)
C5 C6 1.3815(19)
C6 C7 1.3882(19)
C6 H6 0.93
C7 H7 0.93
C8 O2 1.4266(17)
C8 H8A 0.96
C8 H8B 0.96
C8 H8C 0.96
C9 O3 1.4298(17)
C9 H9A 0.96
C9 H9B 0.96
C9 H9C 0.96
C10 N2 1.2949(18)
C10 O1 1.3625(15)
C10 C11 1.4485(19)
C11 C16 1.382(2)
C11 C12 1.4048(18)
C12 C13 1.3740(19)
C12 H12 0.93
C13 O4 1.3606(16)
C13 C14 1.4108(19)
C14 O5 1.3525(16)
C14 C15 1.3861(19)
C15 C16 1.3902(19)
C15 H15 0.93
C16 H16 0.93
C17 O4 1.4289(16)
C17 H17A 0.96
C17 H17B 0.96
C17 H17C 0.96
C18 O5 1.4243(16)
C18 H18A 0.96
C18 H18B 0.96
C18 H18C 0.96
N1 N2 1.3978(15)

loop_
_geom_hbond_atom_site_label_D
_geom_hbond_atom_site_label_H
_geom_hbond_atom_site_label_A
_geom_hbond_site_symmetry_A
_geom_hbond_distance_DH
_geom_hbond_distance_HA
_geom_hbond_distance_DA
_geom_hbond_angle_DHA
C17 H17B O5 2_546 0.96 2.48 3.4185(18) 165
C18 H18C O4 4_575 0.96 2.52 3.4682(18) 170

loop_
_geom_torsion_atom_site_label_1
_geom_torsion_atom_site_label_2
_geom_torsion_atom_site_label_3
_geom_torsion_atom_site_label_4
_geom_torsion
N1 C1 C2 C7 -169.37(13)
O1 C1 C2 C7 11.53(19)
N1 C1 C2 C3 10.6(2)
O1 C1 C2 C3 -168.55(11)
C7 C2 C3 C4 -0.16(19)
C1 C2 C3 C4 179.92(11)
C2 C3 C4 O2 -178.77(12)
C2 C3 C4 C5 1.49(19)
O2 C4 C5 O3 -1.52(17)
C3 C4 C5 O3 178.25(11)
O2 C4 C5 C6 178.38(11)
C3 C4 C5 C6 -1.85(19)
O3 C5 C6 C7 -179.23(12)
C4 C5 C6 C7 0.9(2)
C3 C2 C7 C6 -0.83(19)
C1 C2 C7 C6 179.10(12)
C5 C6 C7 C2 0.4(2)
N2 C10 C11 C16 177.36(13)
O1 C10 C11 C16 -3.00(19)
N2 C10 C11 C12 -2.9(2)
O1 C10 C11 C12 176.74(11)
C16 C11 C12 C13 -0.21(19)
C10 C11 C12 C13 -179.96(11)
C11 C12 C13 O4 179.74(11)
C11 C12 C13 C14 -0.19(19)
O4 C13 C14 O5 -0.46(17)
C12 C13 C14 O5 179.47(11)
O4 C13 C14 C15 -179.58(11)
C12 C13 C14 C15 0.35(19)
O5 C14 C15 C16 -179.14(12)
C13 C14 C15 C16 -0.11(19)
C12 C11 C16 C15 0.5(2)
C10 C11 C16 C15 -179.81(12)
C14 C15 C16 C11 -0.3(2)
O1 C1 N1 N2 0.27(14)
C2 C1 N1 N2 -178.88(12)
O1 C10 N2 N1 -0.03(14)
C11 C10 N2 N1 179.64(12)
C1 N1 N2 C10 -0.14(14)
N1 C1 O1 C10 -0.28(14)
C2 C1 O1 C10 178.95(11)
N2 C10 O1 C1 0.18(14)
C11 C10 O1 C1 -179.52(11)
C3 C4 O2 C8 -4.66(19)
C5 C4 O2 C8 175.09(12)
C6 C5 O3 C9 9.25(19)
C4 C5 O3 C9 -170.85(12)
C12 C13 O4 C17 -3.73(18)
C14 C13 O4 C17 176.20(11)
C15 C14 O5 C18 3.64(19)
C13 C14 O5 C18 -175.43(11)
